data_9003331
loop_
_publ_author_name
'Hassan, I.'
'Antao, S. M.'
'Parise, J. B.'

_publ_section_title
;
 Sodalite: High-temperature structures obtained from synchrotron radiation
 and Rietveld refinements
 Sample: T = 982 C
;
_journal_name_full 'American Mineralogist'
_journal_page_first 359
_journal_page_last 364
_journal_volume 89
_journal_year 2004
_chemical_formula_sum 'Al3 Cl Na4 O12 Si3'
_chemical_name_mineral Sodalite
_space_group_IT_number 218
_symmetry_space_group_name_Hall 'P -4n 2 3'
_symmetry_space_group_name_H-M 'P -4 3 n'
_cell_angle_alpha 90
_cell_angle_beta 90
_cell_angle_gamma 90
_cell_length_a 9.02748
_cell_length_b 9.02748
_cell_length_c 9.02748
_cell_formula_units_Z 2
_cell_volume 735.698
_database_code_amcsd 0003420
_diffrn_ambient_temperature 1255.15
_exptl_crystal_density_diffrn 2.188
_cod_original_formula_sum 'Na4 Al3 Si3 O12 Cl'
_cod_database_code 9003331

loop_
_space_group_symop_operation_xyz
x,y,z
-z,x,-y
-y,z,-x
-x,y,-z
1/2+x,1/2-z,1/2-y
1/2+z,1/2-y,1/2-x
1/2+y,1/2-x,1/2-z
1/2+x,1/2+z,1/2+y
1/2+z,1/2+y,1/2+x
1/2+y,1/2+x,1/2+z
-z,-x,y
-y,-z,x
-x,-y,z
z,-x,-y
y,-z,-x
x,-y,-z
1/2-x,1/2+z,1/2-y
1/2-z,1/2+y,1/2-x
1/2-y,1/2+x,1/2-z
1/2-x,1/2-z,1/2+y
1/2-z,1/2-y,1/2+x
1/2-y,1/2-x,1/2+z
z,x,y
y,z,x

loop_
_atom_site_label
_atom_site_fract_x
_atom_site_fract_y
_atom_site_fract_z
_atom_site_U_iso_or_equiv
Na 0.18680 0.18680 0.18680 0.08920
Al 0.25000 0.00000 0.50000 0.01640
Si 0.25000 0.50000 0.00000 0.01640
O 0.14460 0.15467 0.45305 0.03340
Cl 0.00000 0.00000 0.00000 0.17170

loop_
_cod_related_entry_id
_cod_related_entry_database
_cod_related_entry_code
1 AMCSD 0003420
